data_1503815
loop_
_publ_author_name
'Alajarin, Mateo'
'Bonillo, Baltasar'
'Sanchez-Andrada, Pilar'
'Vidal, Angel'
'Bautista, Delia'

_publ_section_title
;
 Unexpected formation of 2,1-benzisothiazol-3-ones from oxathiolano
 ketenimines: a rare tandem process.
;
_journal_issue 6
_journal_name_full 'Organic letters'
_journal_page_first 1365
_journal_page_last 1368
_journal_paper_doi 10.1021/ol9001416
_journal_volume 11
_journal_year 2009
_chemical_formula_sum 'C21 H15 N O S'
_chemical_formula_weight 329.40
_chemical_name_systematic
; 
 ? 
;
_space_group_IT_number 14
_symmetry_cell_setting monoclinic
_symmetry_space_group_name_Hall '-P 2yn'
_symmetry_space_group_name_H-M 'P 1 21/n 1'
_atom_sites_solution_hydrogens geom
_atom_sites_solution_primary direct
_atom_sites_solution_secondary difmap
_audit_creation_method SHELXL-97
_cell_angle_alpha 90.00
_cell_angle_beta 91.039(2)
_cell_angle_gamma 90.00
_cell_formula_units_Z 4
_cell_length_a 9.4504(4)
_cell_length_b 10.0810(4)
_cell_length_c 17.0130(7)
_cell_measurement_reflns_used 7236
_cell_measurement_temperature 100(2)
_cell_measurement_theta_max 28.07
_cell_measurement_theta_min 2.35
_cell_volume 1620.55(12)
_computing_cell_refinement 'Bruker SAINT'
_computing_data_collection 'Bruker SMART'
_computing_data_reduction 'Bruker SAINT'
_computing_molecular_graphics 'Bruker SHELXTL'
_computing_publication_material 'Bruker SHELXTL'
_computing_structure_refinement 'SHELXL-97 (Sheldrick, 1997)'
_computing_structure_solution 'SHELXS-97 (Sheldrick, 1990)'
_diffrn_ambient_temperature 100(2)
_diffrn_detector_area_resol_mean 8.26
_diffrn_measured_fraction_theta_full 0.998
_diffrn_measured_fraction_theta_max 0.947
_diffrn_measurement_device_type 'Bruker SMART APEX CCD'
_diffrn_measurement_method \w-scan
_diffrn_radiation_monochromator graphite
_diffrn_radiation_source 'fine-focus sealed tube'
_diffrn_radiation_type MoK\a
_diffrn_radiation_wavelength 0.71073
_diffrn_reflns_av_R_equivalents 0.0680
_diffrn_reflns_av_sigmaI/netI 0.0445
_diffrn_reflns_limit_h_max 12
_diffrn_reflns_limit_h_min -12
_diffrn_reflns_limit_k_max 12
_diffrn_reflns_limit_k_min -12
_diffrn_reflns_limit_l_max 22
_diffrn_reflns_limit_l_min -22
_diffrn_reflns_number 18348
_diffrn_reflns_theta_full 26.00
_diffrn_reflns_theta_max 28.08
_diffrn_reflns_theta_min 2.35
_exptl_absorpt_coefficient_mu 0.206
_exptl_absorpt_correction_type none
_exptl_crystal_colour yellow
_exptl_crystal_density_diffrn 1.350
_exptl_crystal_density_method 'not measured'
_exptl_crystal_description prism
_exptl_crystal_F_000 688
_exptl_crystal_size_max 0.30
_exptl_crystal_size_mid 0.14
_exptl_crystal_size_min 0.13
_refine_diff_density_max 0.367
_refine_diff_density_min -0.298
_refine_diff_density_rms 0.081
_refine_ls_extinction_method none
_refine_ls_goodness_of_fit_ref 1.052
_refine_ls_hydrogen_treatment riding
_refine_ls_matrix_type full
_refine_ls_number_parameters 217
_refine_ls_number_reflns 3735
_refine_ls_number_restraints 0
_refine_ls_restrained_S_all 1.052
_refine_ls_R_factor_all 0.0471
_refine_ls_R_factor_gt 0.0383
_refine_ls_shift/su_max 0.000
_refine_ls_shift/su_mean 0.000
_refine_ls_structure_factor_coef Fsqd
_refine_ls_weighting_details 'calc w=1/[\s^2^(Fo^2^)+(0.0590P)^2^+0.0000P] where P=(Fo^2^+2Fc^2^)/3'
_refine_ls_weighting_scheme calc
_refine_ls_wR_factor_gt 0.0939
_refine_ls_wR_factor_ref 0.0966
_reflns_number_gt 3113
_reflns_number_total 3735
_reflns_threshold_expression >2sigma(I)
_cod_data_source_file ol9001416_si_002.cif
_cod_data_source_block iibbf79m
_cod_original_sg_symbol_H-M 'P 2(1)/n'
_cod_database_code 1503815

loop_
_symmetry_equiv_pos_as_xyz
'x, y, z'
'-x+1/2, y+1/2, -z+1/2'
'-x, -y, -z'
'x-1/2, -y-1/2, z-1/2'

loop_
_atom_site_label
_atom_site_type_symbol
_atom_site_fract_x
_atom_site_fract_y
_atom_site_fract_z
_atom_site_U_iso_or_equiv
_atom_site_adp_type
_atom_site_occupancy
_atom_site_symmetry_multiplicity
_atom_site_calc_flag
_atom_site_refinement_flags
S1 S 0.41116(3) 0.49656(3) 0.131149(18) 0.01599(11) Uani 1 1 d .
N1 N 0.56791(11) 0.41748(10) 0.11232(6) 0.0154(2) Uani 1 1 d .
O1 O 0.19236(9) 0.42404(9) 0.03993(5) 0.0207(2) Uani 1 1 d .
C1 C 0.55328(13) 0.32399(12) 0.05276(7) 0.0152(3) Uani 1 1 d .
C2 C 0.66057(14) 0.23964(13) 0.02615(8) 0.0181(3) Uani 1 1 d .
H2 H 0.7533 0.2428 0.0486 0.022 Uiso 1 1 calc R
C3 C 0.62682(15) 0.15209(13) -0.03365(8) 0.0210(3) Uani 1 1 d .
H3 H 0.6982 0.0946 -0.0526 0.025 Uiso 1 1 calc R
C4 C 0.49071(15) 0.14532(13) -0.06734(8) 0.0223(3) Uani 1 1 d .
H4 H 0.4715 0.0849 -0.1090 0.027 Uiso 1 1 calc R
C5 C 0.38480(14) 0.22582(13) -0.04033(7) 0.0195(3) Uani 1 1 d .
H5 H 0.2918 0.2206 -0.0623 0.023 Uiso 1 1 calc R
C6 C 0.41649(13) 0.31586(12) 0.02031(7) 0.0159(3) Uani 1 1 d .
C7 C 0.31752(14) 0.40760(13) 0.05529(7) 0.0162(3) Uani 1 1 d .
C8 C 0.69955(13) 0.46963(12) 0.13487(7) 0.0145(3) Uani 1 1 d .
H8 H 0.7768 0.4464 0.1026 0.017 Uiso 1 1 calc R
C9 C 0.73048(13) 0.54852(12) 0.19646(7) 0.0148(3) Uani 1 1 d .
C11 C 0.87726(13) 0.59998(12) 0.20468(8) 0.0149(3) Uani 1 1 d .
C12 C 0.93743(14) 0.62119(13) 0.27950(8) 0.0169(3) Uani 1 1 d .
H12 H 0.8814 0.6088 0.3247 0.020 Uiso 1 1 calc R
C13 C 1.07757(14) 0.66002(13) 0.28849(8) 0.0208(3) Uani 1 1 d .
H13 H 1.1174 0.6711 0.3397 0.025 Uiso 1 1 calc R
C14 C 1.15990(14) 0.68284(13) 0.22328(8) 0.0213(3) Uani 1 1 d .
H14 H 1.2555 0.7106 0.2295 0.026 Uiso 1 1 calc R
C15 C 1.10085(14) 0.66453(13) 0.14878(8) 0.0199(3) Uani 1 1 d .
H15 H 1.1566 0.6801 0.1038 0.024 Uiso 1 1 calc R
C16 C 0.96141(13) 0.62379(12) 0.13914(7) 0.0168(3) Uani 1 1 d .
H16 H 0.9226 0.6119 0.0877 0.020 Uiso 1 1 calc R
C21 C 0.62926(13) 0.58142(13) 0.26007(7) 0.0155(3) Uani 1 1 d .
C22 C 0.57587(14) 0.48209(13) 0.30797(8) 0.0204(3) Uani 1 1 d .
H22 H 0.5983 0.3920 0.2977 0.024 Uiso 1 1 calc R
C23 C 0.48989(15) 0.51374(14) 0.37084(8) 0.0241(3) Uani 1 1 d .
H23 H 0.4557 0.4453 0.4038 0.029 Uiso 1 1 calc R
C24 C 0.45382(14) 0.64444(15) 0.38559(8) 0.0234(3) Uani 1 1 d .
H24 H 0.3946 0.6657 0.4283 0.028 Uiso 1 1 calc R
C25 C 0.50473(13) 0.74424(13) 0.33749(8) 0.0207(3) Uani 1 1 d .
H25 H 0.4791 0.8339 0.3468 0.025 Uiso 1 1 calc R
C26 C 0.59295(13) 0.71323(13) 0.27585(8) 0.0179(3) Uani 1 1 d .
H26 H 0.6291 0.7823 0.2440 0.021 Uiso 1 1 calc R

loop_
_atom_site_aniso_label
_atom_site_aniso_U_11
_atom_site_aniso_U_22
_atom_site_aniso_U_33
_atom_site_aniso_U_23
_atom_site_aniso_U_13
_atom_site_aniso_U_12
S1 0.01362(17) 0.01821(18) 0.01613(18) -0.00243(12) 0.00017(12) 0.00050(12)
N1 0.0137(5) 0.0162(5) 0.0164(5) -0.0034(4) 0.0006(4) 0.0002(4)
O1 0.0153(5) 0.0275(5) 0.0194(5) -0.0010(4) -0.0010(4) -0.0004(4)
C1 0.0192(6) 0.0144(6) 0.0121(6) 0.0009(5) 0.0017(5) -0.0024(5)
C2 0.0171(6) 0.0186(7) 0.0187(6) 0.0007(5) 0.0013(5) -0.0015(5)
C3 0.0240(7) 0.0178(7) 0.0215(7) -0.0023(5) 0.0064(6) 0.0005(5)
C4 0.0295(8) 0.0192(7) 0.0182(7) -0.0046(5) 0.0006(6) -0.0041(6)
C5 0.0220(7) 0.0196(7) 0.0168(6) 0.0006(5) -0.0015(5) -0.0050(5)
C6 0.0180(6) 0.0158(6) 0.0138(6) 0.0027(5) 0.0016(5) -0.0028(5)
C7 0.0186(6) 0.0169(6) 0.0129(6) 0.0027(5) 0.0004(5) -0.0040(5)
C8 0.0135(6) 0.0149(6) 0.0152(6) 0.0019(5) 0.0014(5) 0.0001(5)
C9 0.0145(6) 0.0145(6) 0.0152(6) 0.0025(5) 0.0004(5) 0.0004(5)
C11 0.0154(6) 0.0112(6) 0.0181(6) -0.0008(5) -0.0001(5) 0.0011(5)
C12 0.0196(6) 0.0160(6) 0.0151(6) -0.0018(5) 0.0004(5) 0.0025(5)
C13 0.0192(7) 0.0220(7) 0.0211(7) -0.0062(6) -0.0044(5) 0.0034(5)
C14 0.0138(6) 0.0210(7) 0.0292(8) -0.0071(6) -0.0009(5) -0.0002(5)
C15 0.0178(6) 0.0191(7) 0.0229(7) -0.0033(5) 0.0054(5) -0.0001(5)
C16 0.0177(6) 0.0164(6) 0.0163(6) -0.0021(5) 0.0006(5) 0.0001(5)
C21 0.0132(6) 0.0188(7) 0.0146(6) -0.0018(5) -0.0013(5) -0.0013(5)
C22 0.0219(7) 0.0183(7) 0.0210(7) -0.0012(5) 0.0026(6) -0.0018(5)
C23 0.0242(7) 0.0257(8) 0.0226(7) 0.0014(6) 0.0072(6) -0.0048(6)
C24 0.0174(7) 0.0323(8) 0.0208(7) -0.0067(6) 0.0049(5) -0.0008(6)
C25 0.0164(6) 0.0211(7) 0.0246(7) -0.0074(6) -0.0005(5) 0.0008(5)
C26 0.0159(6) 0.0183(6) 0.0193(6) -0.0010(5) -0.0008(5) -0.0016(5)

loop_
_atom_type_symbol
_atom_type_description
_atom_type_scat_dispersion_real
_atom_type_scat_dispersion_imag
_atom_type_scat_source
C C 0.0033 0.0016 'International Tables Vol C Tables 4.2.6.8 and 6.1.1.4'
H H 0.0000 0.0000 'International Tables Vol C Tables 4.2.6.8 and 6.1.1.4'
N N 0.0061 0.0033 'International Tables Vol C Tables 4.2.6.8 and 6.1.1.4'
O O 0.0106 0.0060 'International Tables Vol C Tables 4.2.6.8 and 6.1.1.4'
S S 0.1246 0.1234 'International Tables Vol C Tables 4.2.6.8 and 6.1.1.4'

loop_
_geom_angle_atom_site_label_1
_geom_angle_atom_site_label_2
_geom_angle_atom_site_label_3
_geom_angle
N1 S1 C7 92.85(6)
C1 N1 C8 122.13(11)
C1 N1 S1 112.10(8)
C8 N1 S1 122.73(9)
N1 C1 C6 114.00(11)
N1 C1 C2 125.66(12)
C6 C1 C2 120.31(12)
C3 C2 C1 117.79(12)
C2 C3 C4 122.09(13)
C5 C4 C3 120.24(13)
C4 C5 C6 118.76(12)
C1 C6 C5 120.78(12)
C1 C6 C7 113.50(11)
C5 C6 C7 125.72(12)
O1 C7 C6 129.01(12)
O1 C7 S1 123.46(10)
C6 C7 S1 107.51(9)
C9 C8 N1 128.07(12)
C8 C9 C11 118.03(11)
C8 C9 C21 124.27(11)
C11 C9 C21 117.59(11)
C12 C11 C16 118.02(12)
C12 C11 C9 120.13(11)
C16 C11 C9 121.81(11)
C13 C12 C11 120.96(12)
C14 C13 C12 120.49(12)
C13 C14 C15 119.12(12)
C16 C15 C14 120.85(12)
C15 C16 C11 120.53(12)
C22 C21 C26 118.56(12)
C22 C21 C9 120.53(11)
C26 C21 C9 120.79(12)
C21 C22 C23 120.53(13)
C24 C23 C22 120.42(13)
C23 C24 C25 119.57(12)
C26 C25 C24 120.12(13)
C25 C26 C21 120.78(13)

loop_
_geom_bond_atom_site_label_1
_geom_bond_atom_site_label_2
_geom_bond_distance
S1 N1 1.7175(11)
S1 C7 1.7921(13)
N1 C1 1.3890(16)
N1 C8 1.3978(16)
O1 C7 1.2180(15)
C1 C6 1.3989(17)
C1 C2 1.4046(18)
C2 C3 1.3799(18)
C3 C4 1.4004(19)
C4 C5 1.3741(19)
C5 C6 1.4024(17)
C6 C7 1.4507(18)
C8 C9 1.3433(17)
C9 C11 1.4852(17)
C9 C21 1.4945(17)
C11 C12 1.4010(18)
C11 C16 1.4020(17)
C12 C13 1.3868(18)
C13 C14 1.3857(19)
C14 C15 1.3879(19)
C15 C16 1.3871(18)
C21 C22 1.3915(18)
C21 C26 1.3996(18)
C22 C23 1.3920(19)
C23 C24 1.385(2)
C24 C25 1.388(2)
C25 C26 1.3872(18)

loop_
_geom_hbond_atom_site_label_D
_geom_hbond_atom_site_label_H
_geom_hbond_atom_site_label_A
_geom_hbond_distance_DH
_geom_hbond_distance_HA
_geom_hbond_distance_DA
_geom_hbond_angle_DHA
_geom_hbond_site_symmetry_A
C16 H16 O1 0.95 2.44 3.3859(16) 175.9 3_665

loop_
_geom_torsion_atom_site_label_1
_geom_torsion_atom_site_label_2
_geom_torsion_atom_site_label_3
_geom_torsion_atom_site_label_4
_geom_torsion
C7 S1 N1 C1 -1.60(9)
C7 S1 N1 C8 158.99(11)
C8 N1 C1 C6 -159.69(11)
S1 N1 C1 C6 1.04(14)
C8 N1 C1 C2 21.99(19)
S1 N1 C1 C2 -177.29(10)
N1 C1 C2 C3 179.74(12)
C6 C1 C2 C3 1.51(18)
C1 C2 C3 C4 -0.3(2)
C2 C3 C4 C5 -1.0(2)
C3 C4 C5 C6 1.11(19)
N1 C1 C6 C5 -179.85(11)
C2 C1 C6 C5 -1.43(19)
N1 C1 C6 C7 0.32(16)
C2 C1 C6 C7 178.75(11)
C4 C5 C6 C1 0.09(19)
C4 C5 C6 C7 179.89(12)
C1 C6 C7 O1 -179.98(13)
C5 C6 C7 O1 0.2(2)
C1 C6 C7 S1 -1.44(13)
C5 C6 C7 S1 178.75(10)
N1 S1 C7 O1 -179.66(11)
N1 S1 C7 C6 1.70(9)
C1 N1 C8 C9 -172.00(12)
S1 N1 C8 C9 29.32(19)
N1 C8 C9 C11 -175.26(12)
N1 C8 C9 C21 8.6(2)
C8 C9 C11 C12 -147.24(12)
C21 C9 C11 C12 29.12(17)
C8 C9 C11 C16 30.22(18)
C21 C9 C11 C16 -153.41(12)
C16 C11 C12 C13 -2.25(19)
C9 C11 C12 C13 175.31(12)
C11 C12 C13 C14 2.1(2)
C12 C13 C14 C15 -0.9(2)
C13 C14 C15 C16 -0.1(2)
C14 C15 C16 C11 -0.1(2)
C12 C11 C16 C15 1.27(19)
C9 C11 C16 C15 -176.24(12)
C8 C9 C21 C22 62.25(18)
C11 C9 C21 C22 -113.86(14)
C8 C9 C21 C26 -121.67(14)
C11 C9 C21 C26 62.21(16)
C26 C21 C22 C23 -0.9(2)
C9 C21 C22 C23 175.26(12)
C21 C22 C23 C24 1.4(2)
C22 C23 C24 C25 -0.4(2)
C23 C24 C25 C26 -1.0(2)
C24 C25 C26 C21 1.47(19)
C22 C21 C26 C25 -0.51(19)
C9 C21 C26 C25 -176.66(11)
